data_1572110
loop_
_publ_author_name
'Minko, Yury'
'Fetrow, Taylor V.'
'Sharma, Shikha'
'Cashman, Brenna K.'
'Tondreau, Aaron M.'

_publ_section_title
;
 Flexible interactions of the rare-earth elements Y, La, and Lu with
 phosphorus in metallacyclohexane rings.
;
_journal_issue 30
_journal_name_full 'Chemical science'
_journal_page_first 12138
_journal_page_last 12147
_journal_paper_doi 10.1039/d4sc02077d
_journal_volume 15
_journal_year 2024
_chemical_formula_moiety 'C23 H33 N2 P'
_chemical_formula_sum 'C23 H33 N2 P'
_chemical_formula_weight 368.48
_chemical_properties_physical Air-sensitive
_space_group_crystal_system orthorhombic
_space_group_IT_number 62
_space_group_name_Hall '-P 2ac 2n'
_space_group_name_H-M_alt 'P n m a'
_atom_sites_solution_hydrogens geom
_audit_creation_date 2022-01-03
_audit_creation_method
;
Olex2 1.2
(compiled Apr  3 2018 11:26:26 for OlexSys, GUI svn.r5486)
;
_audit_update_record
;
2024-01-24 deposited with the CCDC.	2024-06-20 downloaded from the CCDC.
;
_cell_angle_alpha 90
_cell_angle_beta 90
_cell_angle_gamma 90
_cell_formula_units_Z 4
_cell_length_a 9.9418(8)
_cell_length_b 16.3863(10)
_cell_length_c 13.0368(9)
_cell_measurement_reflns_used 4181
_cell_measurement_temperature 108.0
_cell_measurement_theta_max 27.97
_cell_measurement_theta_min 2.58
_cell_volume 2123.8(3)
_computing_cell_refinement 'SAINT V8.38A (?, 2016)'
_computing_data_reduction 'SAINT V8.38A (?, 2016)'
_computing_molecular_graphics 'Olex2 (Dolomanov et al., 2009)'
_computing_publication_material 'Olex2 (Dolomanov et al., 2009)'
_computing_structure_refinement 'ShelXL (Sheldrick, 2015)'
_computing_structure_solution 'SHELXT 2014/5 (Sheldrick, 2014)'
_diffrn_ambient_temperature 108.0
_diffrn_measured_fraction_theta_full 0.993
_diffrn_measured_fraction_theta_max 0.989
_diffrn_measurement_device_type 'Bruker APEX-II CCD'
_diffrn_measurement_method '\f and \w scans'
_diffrn_radiation_type MoK\a
_diffrn_radiation_wavelength 0.71073
_diffrn_reflns_av_R_equivalents 0.0409
_diffrn_reflns_av_unetI/netI 0.0342
_diffrn_reflns_Laue_measured_fraction_full 0.993
_diffrn_reflns_Laue_measured_fraction_max 0.989
_diffrn_reflns_limit_h_max 13
_diffrn_reflns_limit_h_min -12
_diffrn_reflns_limit_k_max 21
_diffrn_reflns_limit_k_min -21
_diffrn_reflns_limit_l_max 17
_diffrn_reflns_limit_l_min -12
_diffrn_reflns_number 11477
_diffrn_reflns_point_group_measured_fraction_full 0.993
_diffrn_reflns_point_group_measured_fraction_max 0.989
_diffrn_reflns_theta_full 25.242
_diffrn_reflns_theta_max 28.020
_diffrn_reflns_theta_min 2.486
_diffrn_standards_number 0
_exptl_absorpt_coefficient_mu 0.138
_exptl_absorpt_correction_T_max 0.7456
_exptl_absorpt_correction_T_min 0.6472
_exptl_absorpt_correction_type multi-scan
_exptl_absorpt_process_details
;
SADABS-2016/2 (Bruker,2016) was used for absorption correction.
wR2(int) was 0.0920 before and 0.0516 after correction.
The Ratio of minimum to maximum transmission is 0.8680.
The \l/2 correction factor is Not present.
;
_exptl_crystal_colour colourless
_exptl_crystal_colour_primary colourless
_exptl_crystal_density_diffrn 1.152
_exptl_crystal_description needle
_exptl_crystal_F_000 800
_exptl_crystal_size_max 0.42
_exptl_crystal_size_mid 0.12
_exptl_crystal_size_min 0.09
_refine_diff_density_max 0.411
_refine_diff_density_min -0.371
_refine_diff_density_rms 0.056
_refine_ls_extinction_method none
_refine_ls_goodness_of_fit_ref 1.080
_refine_ls_hydrogen_treatment constr
_refine_ls_matrix_type full
_refine_ls_number_parameters 128
_refine_ls_number_reflns 2630
_refine_ls_number_restraints 0
_refine_ls_restrained_S_all 1.080
_refine_ls_R_factor_all 0.0622
_refine_ls_R_factor_gt 0.0521
_refine_ls_shift/su_max 0.001
_refine_ls_shift/su_mean 0.000
_refine_ls_structure_factor_coef Fsqd
_refine_ls_weighting_details 'w=1/[\s^2^(Fo^2^)+(0.0446P)^2^+1.9138P] where P=(Fo^2^+2Fc^2^)/3'
_refine_ls_weighting_scheme calc
_refine_ls_wR_factor_gt 0.1163
_refine_ls_wR_factor_ref 0.1209
_reflns_Friedel_coverage 0.000
_reflns_number_gt 2257
_reflns_number_total 2630
_reflns_threshold_expression 'I > 2\s(I)'
_cod_data_source_file d4sc02077d2.cif
_cod_data_source_block pch2narch2
_cod_depositor_comments 'Adding full bibliography for 1572109--1572117.cif.'
_cod_database_code 1572110
_shelx_shelxl_version_number 2018/3
_shelx_space_group_comment
;
The symmetry employed for this shelxl refinement is uniquely defined
by the following loop, which should always be used as a source of
symmetry information in preference to the above space-group names.
They are only intended as comments.
;
_shelx_estimated_absorpt_t_max 0.988
_shelx_estimated_absorpt_t_min 0.944
_olex2_refinement_description
;
1. Fixed Uiso
 At 1.2 times of:
  All C(H) groups, All C(H,H) groups
 At 1.5 times of:
  All C(H,H,H) groups
2. Others
 Fixed Sof: H3A(0.5) H3B(0.5) H3C(0.5)
3.a Secondary CH2 refined with riding coordinates:
 C5(H5A,H5B), C1(H1A,H1B)
3.b Aromatic/amide H refined with riding coordinates:
 C11(H11), C7(H7), C9(H9)
3.c Idealised Me refined as rotating group:
 C3(H3A,H3B,H3C), C12(H12A,H12B,H12C), C4(H4A,H4B,H4C), C13(H13A,H13B,H13C)
;
_olex2_submission_special_instructions 'No special instructions were received'

loop_
_space_group_symop_operation_xyz
'x, y, z'
'x+1/2, -y+1/2, -z+1/2'
'-x, y+1/2, -z'
'-x+1/2, -y, z+1/2'
'-x, -y, -z'
'-x-1/2, y-1/2, z-1/2'
'x, -y-1/2, z'
'x-1/2, y, -z-1/2'

loop_
_atom_site_label
_atom_site_type_symbol
_atom_site_fract_x
_atom_site_fract_y
_atom_site_fract_z
_atom_site_U_iso_or_equiv
_atom_site_adp_type
_atom_site_occupancy
_atom_site_site_symmetry_order
_atom_site_calc_flag
_atom_site_refinement_flags_posn
_atom_site_refinement_flags_adp
_atom_site_refinement_flags_occupancy
_atom_site_disorder_assembly
_atom_site_disorder_group
P1 P 0.26351(6) 0.750000 0.53386(5) 0.01380(16) Uani 1 2 d S T P . .
N1 N 0.11668(15) 0.67571(8) 0.68578(10) 0.0161(3) Uani 1 1 d . . . . .
C5 C 0.0411(2) 0.750000 0.70723(18) 0.0160(5) Uani 1 2 d S T P . .
H5A H -0.041975 0.750001 0.665369 0.019 Uiso 1 2 calc RS T P . .
H5B H 0.014142 0.749999 0.780333 0.019 Uiso 1 2 calc RS T P . .
C6 C 0.19614(17) 0.63779(9) 0.76035(13) 0.0154(3) Uani 1 1 d . . . . .
C11 C 0.30450(17) 0.58716(10) 0.73368(13) 0.0170(3) Uani 1 1 d . . . . .
H11 H 0.331461 0.583600 0.663918 0.020 Uiso 1 1 calc R . . . .
C2 C 0.2412(3) 0.750000 0.39071(18) 0.0178(5) Uani 1 2 d S T P . .
C1 C 0.14649(18) 0.66708(10) 0.57696(12) 0.0165(3) Uani 1 1 d . . . . .
H1A H 0.061938 0.669923 0.537008 0.020 Uiso 1 1 calc R . . . .
H1B H 0.188368 0.613208 0.564258 0.020 Uiso 1 1 calc R . . . .
C7 C 0.16305(19) 0.64448(11) 0.86488(13) 0.0208(4) Uani 1 1 d . . . . .
H7 H 0.090623 0.678756 0.884966 0.025 Uiso 1 1 calc R . . . .
C10 C 0.37340(17) 0.54196(10) 0.80760(13) 0.0184(4) Uani 1 1 d . . . . .
C9 C 0.3382(2) 0.54994(11) 0.91044(14) 0.0222(4) Uani 1 1 d . . . . .
H9 H 0.385296 0.519728 0.961201 0.027 Uiso 1 1 calc R . . . .
C3 C 0.0960(3) 0.750000 0.35195(19) 0.0217(5) Uani 1 2 d S T P . .
H3A H 0.095674 0.753090 0.276883 0.032 Uiso 0.5 1 calc GR . . A -1
H3B H 0.048224 0.797213 0.380245 0.032 Uiso 0.5 1 calc GR . . A -1
H3C H 0.051139 0.699697 0.373895 0.032 Uiso 0.5 1 calc GR . . A -1
C8 C 0.2342(2) 0.60198(12) 0.93923(14) 0.0243(4) Uani 1 1 d . . . . .
C12 C 0.48315(19) 0.48381(11) 0.77575(15) 0.0233(4) Uani 1 1 d . . . . .
H12A H 0.444831 0.429369 0.765034 0.035 Uiso 1 1 calc GR . . . .
H12B H 0.551718 0.481225 0.829659 0.035 Uiso 1 1 calc GR . . . .
H12C H 0.524288 0.503011 0.711840 0.035 Uiso 1 1 calc GR . . . .
C4 C 0.3136(2) 0.82642(12) 0.35047(14) 0.0254(4) Uani 1 1 d . . . . .
H4A H 0.269746 0.875324 0.377951 0.038 Uiso 1 1 calc GR . . . .
H4B H 0.309307 0.827343 0.275377 0.038 Uiso 1 1 calc GR . . . .
H4C H 0.407841 0.825335 0.372414 0.038 Uiso 1 1 calc GR . . . .
C13 C 0.1972(3) 0.61226(17) 1.05106(16) 0.0476(7) Uani 1 1 d . . . . .
H13A H 0.205456 0.669857 1.070297 0.071 Uiso 1 1 calc GR . . . .
H13B H 0.257864 0.579382 1.093517 0.071 Uiso 1 1 calc GR . . . .
H13C H 0.104284 0.594196 1.061813 0.071 Uiso 1 1 calc GR . . . .

loop_
_atom_site_aniso_label
_atom_site_aniso_U_11
_atom_site_aniso_U_22
_atom_site_aniso_U_33
_atom_site_aniso_U_23
_atom_site_aniso_U_13
_atom_site_aniso_U_12
P1 0.0130(3) 0.0149(3) 0.0134(3) 0.000 -0.0015(2) 0.000
N1 0.0195(7) 0.0144(7) 0.0145(6) -0.0001(5) 0.0006(5) -0.0006(5)
C5 0.0130(11) 0.0177(11) 0.0173(11) 0.000 0.0006(9) 0.000
C6 0.0168(8) 0.0120(7) 0.0174(8) 0.0019(6) -0.0005(6) -0.0040(6)
C11 0.0181(8) 0.0157(8) 0.0172(8) 0.0003(6) 0.0021(6) -0.0032(6)
C2 0.0187(12) 0.0207(11) 0.0139(10) 0.000 -0.0024(9) 0.000
C1 0.0206(8) 0.0138(7) 0.0152(7) -0.0006(6) -0.0009(6) -0.0022(6)
C7 0.0248(9) 0.0192(8) 0.0185(8) 0.0011(7) 0.0030(7) 0.0045(7)
C10 0.0163(8) 0.0145(7) 0.0244(9) 0.0001(7) -0.0004(7) -0.0034(6)
C9 0.0264(9) 0.0188(8) 0.0213(9) 0.0049(7) -0.0025(7) 0.0006(7)
C3 0.0217(13) 0.0265(13) 0.0168(11) 0.000 -0.0046(10) 0.000
C8 0.0308(10) 0.0244(9) 0.0178(8) 0.0038(7) 0.0020(7) 0.0029(8)
C12 0.0203(9) 0.0208(8) 0.0290(9) 0.0011(7) -0.0001(7) 0.0019(7)
C4 0.0292(10) 0.0280(10) 0.0192(8) 0.0050(7) 0.0004(7) -0.0072(8)
C13 0.0642(18) 0.0605(16) 0.0182(10) 0.0088(10) 0.0064(10) 0.0326(14)

loop_
_atom_type_symbol
_atom_type_description
_atom_type_scat_dispersion_real
_atom_type_scat_dispersion_imag
_atom_type_scat_source
C C 0.0033 0.0016 'International Tables Vol C Tables 4.2.6.8 and 6.1.1.4'
H H 0.0000 0.0000 'International Tables Vol C Tables 4.2.6.8 and 6.1.1.4'
N N 0.0061 0.0033 'International Tables Vol C Tables 4.2.6.8 and 6.1.1.4'
P P 0.1023 0.0942 'International Tables Vol C Tables 4.2.6.8 and 6.1.1.4'

loop_
_geom_angle_atom_site_label_1
_geom_angle_atom_site_label_2
_geom_angle_atom_site_label_3
_geom_angle
_geom_angle_site_symmetry_1
_geom_angle_site_symmetry_3
_geom_angle_publ_flag
C1 P1 C2 102.97(8) 7_575 . ?
C1 P1 C2 102.97(8) . . ?
C1 P1 C1 92.88(11) 7_575 . ?
C6 N1 C5 121.93(15) . . ?
C6 N1 C1 121.28(14) . . ?
C1 N1 C5 111.90(15) . . ?
N1 C5 N1 113.26(19) 7_575 . ?
N1 C5 H5A 108.9 7_575 . ?
N1 C5 H5A 108.9 . . ?
N1 C5 H5B 108.9 7_575 . ?
N1 C5 H5B 108.9 . . ?
H5A C5 H5B 107.7 . . ?
N1 C6 C11 121.61(15) . . ?
N1 C6 C7 120.46(15) . . ?
C11 C6 C7 117.76(16) . . ?
C6 C11 H11 119.3 . . ?
C10 C11 C6 121.31(16) . . ?
C10 C11 H11 119.3 . . ?
C3 C2 P1 116.07(17) . . ?
C3 C2 C4 109.22(13) . . ?
C3 C2 C4 109.22(14) . 7_575 ?
C4 C2 P1 106.48(12) . . ?
C4 C2 P1 106.48(12) 7_575 . ?
C4 C2 C4 109.2(2) 7_575 . ?
P1 C1 H1A 109.6 . . ?
P1 C1 H1B 109.6 . . ?
N1 C1 P1 110.36(11) . . ?
N1 C1 H1A 109.6 . . ?
N1 C1 H1B 109.6 . . ?
H1A C1 H1B 108.1 . . ?
C6 C7 H7 119.4 . . ?
C8 C7 C6 121.24(17) . . ?
C8 C7 H7 119.4 . . ?
C11 C10 C12 120.06(16) . . ?
C9 C10 C11 119.46(16) . . ?
C9 C10 C12 120.47(16) . . ?
C10 C9 H9 119.9 . . ?
C8 C9 C10 120.28(17) . . ?
C8 C9 H9 119.9 . . ?
C2 C3 H3A 109.5 . . ?
C2 C3 H3B 109.5 . . ?
C2 C3 H3C 109.5 . . ?
H3A C3 H3B 109.5 . . ?
H3A C3 H3C 109.5 . . ?
H3B C3 H3C 109.5 . . ?
C7 C8 C9 119.86(17) . . ?
C7 C8 C13 119.56(18) . . ?
C9 C8 C13 120.58(17) . . ?
C10 C12 H12A 109.5 . . ?
C10 C12 H12B 109.5 . . ?
C10 C12 H12C 109.5 . . ?
H12A C12 H12B 109.5 . . ?
H12A C12 H12C 109.5 . . ?
H12B C12 H12C 109.5 . . ?
C2 C4 H4A 109.5 . . ?
C2 C4 H4B 109.5 . . ?
C2 C4 H4C 109.5 . . ?
H4A C4 H4B 109.5 . . ?
H4A C4 H4C 109.5 . . ?
H4B C4 H4C 109.5 . . ?
C8 C13 H13A 109.5 . . ?
C8 C13 H13B 109.5 . . ?
C8 C13 H13C 109.5 . . ?
H13A C13 H13B 109.5 . . ?
H13A C13 H13C 109.5 . . ?
H13B C13 H13C 109.5 . . ?

loop_
_geom_bond_atom_site_label_1
_geom_bond_atom_site_label_2
_geom_bond_distance
_geom_bond_site_symmetry_2
_geom_bond_publ_flag
P1 C2 1.879(2) . ?
P1 C1 1.8748(17) 7_575 ?
P1 C1 1.8749(17) . ?
N1 C5 1.4576(19) . ?
N1 C6 1.398(2) . ?
N1 C1 1.456(2) . ?
C5 H5A 0.9900 . ?
C5 H5B 0.9900 . ?
C6 C11 1.403(2) . ?
C6 C7 1.406(2) . ?
C11 H11 0.9500 . ?
C11 C10 1.395(2) . ?
C2 C3 1.529(3) . ?
C2 C4 1.537(2) . ?
C2 C4 1.537(2) 7_575 ?
C1 H1A 0.9900 . ?
C1 H1B 0.9900 . ?
C7 H7 0.9500 . ?
C7 C8 1.387(2) . ?
C10 C9 1.392(2) . ?
C10 C12 1.507(2) . ?
C9 H9 0.9500 . ?
C9 C8 1.392(3) . ?
C3 H3A 0.9800 . ?
C3 H3B 0.9800 . ?
C3 H3C 0.9800 . ?
C8 C13 1.513(3) . ?
C12 H12A 0.9800 . ?
C12 H12B 0.9800 . ?
C12 H12C 0.9800 . ?
C4 H4A 0.9800 . ?
C4 H4B 0.9800 . ?
C4 H4C 0.9800 . ?
C13 H13A 0.9800 . ?
C13 H13B 0.9800 . ?
C13 H13C 0.9800 . ?
